data_7248726
loop_
_publ_author_name
'Fatima, Muqudis'
'Siddiqui, Waseeq Ahmad'
'Choudhary, Muhammad Iqbal'
'Ashraf, Adnan'
'Niaz, Shanawer'
'Raza, Muhammad Asam'
'Alam, Seikh Mafiz'
'Ashfaq, Muhammad'
'Tahir, Muhammad Nawaz'
'Dahlous, Kholood Ahmed'

_publ_section_title
;
 Synthesis of dimeric 1,2-benzothiazine 1,1-dioxide scaffolds: molecular
 structures, Hirshfeld surface analysis, DFT and enzyme inhibition studies
;
_journal_issue 24
_journal_name_full 'RSC Advances'
_journal_page_first 16935
_journal_page_last 16944
_journal_paper_doi 10.1039/D4RA02009J
_journal_volume 14
_journal_year 2024
_chemical_formula_iupac 'C34 H26 Cl2 N2 O10 S2'
_chemical_formula_moiety 'C34 H26 Cl2 N2 O10 S2'
_chemical_formula_sum 'C34 H26 Cl2 N2 O10 S2'
_chemical_formula_weight 757.59
_chemical_name_systematic
;
Methyl 2-(3-chlorophenethyl)-4-((2-(3-chlorophenethyl)-3-(methoxycarbonyl)-
1,1-dioxido-4-oxo-3,4-dihydro-2H-benzo[e][1,2]thiazin-3-yl)oxy)-2H-benzo
[e][1,2]thiazine-3-carboxylate 1,1-dioxide
;
_space_group_crystal_system triclinic
_space_group_IT_number 2
_space_group_name_Hall '-P 1'
_space_group_name_H-M_alt 'P -1'
_atom_sites_solution_hydrogens geom
_atom_sites_solution_primary direct
_atom_sites_solution_secondary difmap
_audit_creation_method SHELXL-2019/2
_audit_update_record
;
2023-09-14 deposited with the CCDC.	2024-05-28 downloaded from the CCDC.
;
_cell_angle_alpha 71.203(5)
_cell_angle_beta 87.757(4)
_cell_angle_gamma 77.684(5)
_cell_formula_units_Z 2
_cell_length_a 8.4275(7)
_cell_length_b 12.5962(12)
_cell_length_c 17.3509(16)
_cell_measurement_reflns_used 4577
_cell_measurement_temperature 296(2)
_cell_measurement_theta_max 27.234
_cell_measurement_theta_min 1.789
_cell_volume 1702.6(3)
_computing_cell_refinement 'SAINT (Bruker, 2007)'
_computing_data_collection 'APEX2 (Bruker, 2007)'
_computing_data_reduction 'SAINT (Bruker, 2007)'
_computing_molecular_graphics 'ORTEP-3 for Windows (Farrugia, 2012) and PLATON (Spek, 2009)'
_computing_publication_material
;
WinGX (Farrugia, 1999) and PLATON (Spek, 2009)
;
_computing_structure_refinement 'SHELXL-2019/2  (Sheldrick, 2015)'
_computing_structure_solution 'SHELXT-2014 (Sheldrick, 2015)'
_diffrn_ambient_temperature 296(2)
_diffrn_detector_area_resol_mean 7.60
_diffrn_measured_fraction_theta_full 0.994
_diffrn_measured_fraction_theta_max 0.987
_diffrn_measurement_device_type 'Bruker Kappa APEXII CCD'
_diffrn_measurement_method \w
_diffrn_radiation_monochromator graphite
_diffrn_radiation_source 'fine-focus sealed tube'
_diffrn_radiation_type MoK\a
_diffrn_radiation_wavelength 0.71073
_diffrn_reflns_av_R_equivalents 0.0626
_diffrn_reflns_av_unetI/netI 0.0894
_diffrn_reflns_Laue_measured_fraction_full 0.994
_diffrn_reflns_Laue_measured_fraction_max 0.987
_diffrn_reflns_limit_h_max 10
_diffrn_reflns_limit_h_min -10
_diffrn_reflns_limit_k_max 14
_diffrn_reflns_limit_k_min -16
_diffrn_reflns_limit_l_max 22
_diffrn_reflns_limit_l_min -21
_diffrn_reflns_number 20015
_diffrn_reflns_point_group_measured_fraction_full 0.994
_diffrn_reflns_point_group_measured_fraction_max 0.987
_diffrn_reflns_theta_full 25.242
_diffrn_reflns_theta_max 27.234
_diffrn_reflns_theta_min 1.789
_diffrn_standards_number 0
_exptl_absorpt_coefficient_mu 0.375
_exptl_absorpt_correction_T_max 0.901
_exptl_absorpt_correction_T_min 0.798
_exptl_absorpt_correction_type multi-scan
_exptl_absorpt_process_details '(SADABS; Bruker, 2007)'
_exptl_crystal_colour COLOURLESS
_exptl_crystal_density_diffrn 1.478
_exptl_crystal_density_method 'not measured'
_exptl_crystal_description rod
_exptl_crystal_F_000 780
_exptl_crystal_size_max 0.38
_exptl_crystal_size_mid 0.26
_exptl_crystal_size_min 0.22
_refine_diff_density_max 0.577
_refine_diff_density_min -0.439
_refine_diff_density_rms 0.061
_refine_ls_abs_structure_details
;
 Flack x determined using 1376 quotients [(I+)-(I-)]/[(I+)+(I-)]
 (Parsons, Flack and Wagner, Acta Cryst. B69 (2013) 249-259).
;
_refine_ls_goodness_of_fit_ref 1.014
_refine_ls_hydrogen_treatment constr
_refine_ls_matrix_type full
_refine_ls_number_parameters 453
_refine_ls_number_reflns 7525
_refine_ls_number_restraints 0
_refine_ls_restrained_S_all 1.014
_refine_ls_R_factor_all 0.1016
_refine_ls_R_factor_gt 0.0593
_refine_ls_shift/su_max 0.000
_refine_ls_shift/su_mean 0.000
_refine_ls_structure_factor_coef Fsqd
_refine_ls_weighting_details 'w=1/[\s^2^(Fo^2^)+(0.0596P)^2^] where P=(Fo^2^+2Fc^2^)/3'
_refine_ls_weighting_scheme calc
_refine_ls_wR_factor_gt 0.1310
_refine_ls_wR_factor_ref 0.1511
_reflns_Friedel_coverage 0.000
_reflns_number_gt 4577
_reflns_number_total 7525
_reflns_threshold_expression I>2\s(I)
_cod_data_source_file d4ra02009j5.cif
_cod_data_source_block mqf64wsuos_0m_sq
_cod_database_code 7248726
_shelx_shelxl_version_number 2019/2
_shelx_space_group_comment
;
The symmetry employed for this shelxl refinement is uniquely defined
by the following loop, which should always be used as a source of
symmetry information in preference to the above space-group names.
They are only intended as comments.
;

loop_
_space_group_symop_operation_xyz
'x, y, z'
'-x, -y, -z'

loop_
_atom_site_label
_atom_site_type_symbol
_atom_site_fract_x
_atom_site_fract_y
_atom_site_fract_z
_atom_site_U_iso_or_equiv
_atom_site_adp_type
_atom_site_occupancy
_atom_site_site_symmetry_order
_atom_site_calc_flag
_atom_site_refinement_flags_posn
_atom_site_refinement_flags_adp
_atom_site_refinement_flags_occupancy
_atom_site_disorder_assembly
_atom_site_disorder_group
Cl1 Cl 0.36312(15) 0.33631(10) 0.60431(6) 0.0845(4) Uani 1 1 d . . . . .
Cl2 Cl 0.15043(12) -0.03613(10) -0.07795(6) 0.0774(4) Uani 1 1 d . . . . .
S1 S 0.06843(10) 0.54938(7) 0.28910(5) 0.0448(2) Uani 1 1 d . . . . .
S2 S 0.25403(9) -0.00997(6) 0.25472(4) 0.0347(2) Uani 1 1 d . . . . .
O1 O 0.0572(3) 0.6301(2) 0.33219(15) 0.0654(7) Uani 1 1 d . . . . .
O2 O -0.0428(3) 0.5717(2) 0.22350(13) 0.0581(6) Uani 1 1 d . . . . .
O3 O 0.4090(3) 0.5519(2) 0.10936(13) 0.0531(6) Uani 1 1 d . . . . .
O4 O 0.5199(2) 0.36403(19) 0.15715(11) 0.0418(5) Uani 1 1 d . . . . .
O5 O 0.2853(2) 0.24766(15) 0.23112(10) 0.0276(4) Uani 1 1 d . . . . .
O6 O 0.2085(2) 0.38097(18) 0.07097(12) 0.0420(5) Uani 1 1 d . . . . .
O7 O 0.0308(2) 0.27506(17) 0.06165(11) 0.0367(5) Uani 1 1 d . . . . .
O8 O 0.3268(2) -0.00797(18) 0.32708(12) 0.0439(5) Uani 1 1 d . . . . .
O9 O 0.3164(3) -0.10472(18) 0.22656(14) 0.0555(6) Uani 1 1 d . . . . .
O10 O -0.0741(2) 0.30968(18) 0.22243(12) 0.0400(5) Uani 1 1 d . . . . .
N1 N 0.2541(3) 0.5299(2) 0.25518(14) 0.0388(6) Uani 1 1 d . . . . .
N2 N 0.2548(3) 0.10767(19) 0.17730(13) 0.0278(5) Uani 1 1 d . . . . .
C1 C 0.0695(3) 0.4143(3) 0.35835(17) 0.0349(7) Uani 1 1 d . . . . .
C2 C -0.0008(4) 0.3998(3) 0.43315(19) 0.0466(8) Uani 1 1 d . . . . .
H2 H -0.056085 0.463132 0.446864 0.056 Uiso 1 1 calc R U . . .
C3 C 0.0115(4) 0.2919(3) 0.48677(19) 0.0549(10) Uani 1 1 d . . . . .
H3 H -0.035558 0.281620 0.537326 0.066 Uiso 1 1 calc R U . . .
C4 C 0.0931(4) 0.1982(3) 0.46654(19) 0.0525(9) Uani 1 1 d . . . . .
H4 H 0.100744 0.124932 0.503605 0.063 Uiso 1 1 calc R U . . .
C5 C 0.1640(4) 0.2118(3) 0.39163(17) 0.0389(7) Uani 1 1 d . . . . .
H5 H 0.218012 0.147719 0.378452 0.047 Uiso 1 1 calc R U . . .
C6 C 0.1546(3) 0.3209(3) 0.33607(16) 0.0306(6) Uani 1 1 d . . . . .
C7 C 0.2408(3) 0.3399(2) 0.25977(15) 0.0284(6) Uani 1 1 d . . . . .
C8 C 0.2976(3) 0.4359(2) 0.22486(16) 0.0315(6) Uani 1 1 d . . . . .
C9 C 0.4115(4) 0.4573(3) 0.15619(17) 0.0353(7) Uani 1 1 d . . . . .
C10 C 0.6327(4) 0.3786(3) 0.09121(19) 0.0545(9) Uani 1 1 d . . . . .
H10A H 0.573791 0.401506 0.040198 0.082 Uiso 1 1 calc R U . . .
H10B H 0.708826 0.307431 0.098188 0.082 Uiso 1 1 calc R U . . .
H10C H 0.690052 0.436623 0.091573 0.082 Uiso 1 1 calc R U . . .
C11 C 0.3890(4) 0.5524(3) 0.2968(2) 0.0509(9) Uani 1 1 d . . . . .
H11A H 0.349070 0.620051 0.312899 0.061 Uiso 1 1 calc R U . . .
H11B H 0.475034 0.568304 0.258687 0.061 Uiso 1 1 calc R U . . .
C12 C 0.4573(4) 0.4537(3) 0.3703(2) 0.0494(9) Uani 1 1 d . . . . .
C13 C 0.3921(4) 0.4436(3) 0.4452(2) 0.0469(8) Uani 1 1 d . . . . .
H13 H 0.309894 0.502026 0.451762 0.056 Uiso 1 1 calc R U . . .
C14 C 0.4474(5) 0.3478(4) 0.5105(2) 0.0628(11) Uani 1 1 d . . . . .
C15 C 0.5675(6) 0.2604(4) 0.5024(3) 0.0866(14) Uani 1 1 d . . . . .
H15 H 0.602675 0.194854 0.546674 0.104 Uiso 1 1 calc R U . . .
C16 C 0.6343(6) 0.2712(5) 0.4286(4) 0.1031(18) Uani 1 1 d . . . . .
H16 H 0.717382 0.212718 0.422797 0.124 Uiso 1 1 calc R U . . .
C17 C 0.5817(5) 0.3668(4) 0.3623(3) 0.0740(12) Uani 1 1 d . . . . .
H17 H 0.629600 0.372978 0.312273 0.089 Uiso 1 1 calc R U . . .
C18 C 0.1748(3) 0.2159(2) 0.18610(15) 0.0260(6) Uani 1 1 d . . . . .
C19 C 0.1417(3) 0.3035(2) 0.09851(16) 0.0297(6) Uani 1 1 d . . . . .
C20 C -0.0072(4) 0.3398(3) -0.02366(18) 0.0516(9) Uani 1 1 d . . . . .
H20A H -0.051095 0.418872 -0.029274 0.077 Uiso 1 1 calc R U . . .
H20B H -0.085627 0.309316 -0.043953 0.077 Uiso 1 1 calc R U . . .
H20C H 0.089939 0.334009 -0.054182 0.077 Uiso 1 1 calc R U . . .
C21 C 0.0056(3) 0.2174(3) 0.22411(16) 0.0287(6) Uani 1 1 d . . . . .
C22 C -0.0548(3) 0.1106(3) 0.25737(16) 0.0318(7) Uani 1 1 d . . . . .
C23 C -0.2176(4) 0.1179(3) 0.27494(18) 0.0466(8) Uani 1 1 d . . . . .
H23 H -0.286957 0.188979 0.266847 0.056 Uiso 1 1 calc R U . . .
C24 C -0.2763(4) 0.0174(4) 0.3049(2) 0.0599(11) Uani 1 1 d . . . . .
H24 H -0.385168 0.021444 0.317784 0.072 Uiso 1 1 calc R U . . .
C25 C -0.1761(5) -0.0867(4) 0.3156(2) 0.0647(11) Uani 1 1 d . . . . .
H25 H -0.217633 -0.152798 0.335189 0.078 Uiso 1 1 calc R U . . .
C26 C -0.0144(4) -0.0957(3) 0.29793(18) 0.0494(9) Uani 1 1 d . . . . .
H26 H 0.053453 -0.167028 0.304997 0.059 Uiso 1 1 calc R U . . .
C27 C 0.0448(3) 0.0034(3) 0.26947(16) 0.0339(7) Uani 1 1 d . . . . .
C28 C 0.4027(3) 0.1077(3) 0.12784(16) 0.0338(7) Uani 1 1 d . . . . .
H28A H 0.481156 0.036651 0.151868 0.041 Uiso 1 1 calc R U . . .
H28B H 0.451243 0.170526 0.128918 0.041 Uiso 1 1 calc R U . . .
C29 C 0.3660(3) 0.1200(3) 0.04080(17) 0.0345(7) Uani 1 1 d . . . . .
C30 C 0.2820(3) 0.0463(3) 0.02349(18) 0.0398(7) Uani 1 1 d . . . . .
H30 H 0.247174 -0.010581 0.065329 0.048 Uiso 1 1 calc R U . . .
C31 C 0.2512(4) 0.0591(3) -0.0568(2) 0.0467(8) Uani 1 1 d . . . . .
C32 C 0.3025(4) 0.1417(3) -0.1198(2) 0.0591(10) Uani 1 1 d . . . . .
H32 H 0.279854 0.149137 -0.173504 0.071 Uiso 1 1 calc R U . . .
C33 C 0.3872(5) 0.2126(3) -0.1024(2) 0.0634(10) Uani 1 1 d . . . . .
H33 H 0.423444 0.268286 -0.144652 0.076 Uiso 1 1 calc R U . . .
C34 C 0.4196(4) 0.2026(3) -0.02266(19) 0.0489(8) Uani 1 1 d . . . . .
H34 H 0.477503 0.251335 -0.011500 0.059 Uiso 1 1 calc R U . . .

loop_
_atom_site_aniso_label
_atom_site_aniso_U_11
_atom_site_aniso_U_22
_atom_site_aniso_U_33
_atom_site_aniso_U_23
_atom_site_aniso_U_13
_atom_site_aniso_U_12
Cl1 0.1152(9) 0.0883(9) 0.0575(6) -0.0047(6) -0.0074(6) -0.0647(7)
Cl2 0.0760(7) 0.1117(10) 0.0704(7) -0.0579(7) 0.0016(5) -0.0298(6)
S1 0.0595(5) 0.0316(5) 0.0422(5) -0.0151(4) 0.0073(4) -0.0032(4)
S2 0.0413(4) 0.0249(4) 0.0344(4) -0.0079(3) -0.0001(3) -0.0018(3)
O1 0.100(2) 0.0389(15) 0.0645(16) -0.0309(13) 0.0227(14) -0.0118(13)
O2 0.0612(15) 0.0521(17) 0.0473(14) -0.0078(12) -0.0053(11) 0.0058(12)
O3 0.0748(16) 0.0435(15) 0.0399(13) -0.0066(11) 0.0140(11) -0.0233(12)
O4 0.0326(11) 0.0494(15) 0.0363(12) -0.0074(11) 0.0047(9) -0.0046(10)
O5 0.0278(10) 0.0297(11) 0.0274(10) -0.0127(9) -0.0022(8) -0.0045(8)
O6 0.0552(13) 0.0354(13) 0.0338(11) -0.0038(10) -0.0017(10) -0.0170(11)
O7 0.0369(11) 0.0440(14) 0.0299(11) -0.0121(10) -0.0064(8) -0.0082(10)
O8 0.0471(13) 0.0419(14) 0.0340(11) -0.0032(10) -0.0120(9) -0.0026(10)
O9 0.0758(16) 0.0275(14) 0.0583(15) -0.0162(12) 0.0120(12) 0.0011(11)
O10 0.0328(11) 0.0369(14) 0.0516(13) -0.0206(11) 0.0036(9) -0.0006(10)
N1 0.0549(16) 0.0307(15) 0.0344(14) -0.0123(12) 0.0039(12) -0.0144(12)
N2 0.0303(12) 0.0240(13) 0.0273(12) -0.0092(10) 0.0055(9) -0.0014(10)
C1 0.0421(17) 0.0345(19) 0.0317(16) -0.0133(14) 0.0011(13) -0.0114(14)
C2 0.056(2) 0.051(2) 0.0427(19) -0.0281(17) 0.0163(16) -0.0157(17)
C3 0.069(2) 0.069(3) 0.0318(18) -0.0197(19) 0.0188(16) -0.023(2)
C4 0.072(2) 0.050(2) 0.0329(18) -0.0055(17) 0.0073(16) -0.0200(19)
C5 0.0533(19) 0.0343(19) 0.0303(16) -0.0106(14) 0.0062(14) -0.0121(15)
C6 0.0326(16) 0.0353(18) 0.0269(15) -0.0120(13) 0.0020(12) -0.0103(13)
C7 0.0331(15) 0.0315(17) 0.0228(14) -0.0119(12) -0.0027(11) -0.0062(12)
C8 0.0379(16) 0.0289(17) 0.0281(15) -0.0086(13) -0.0008(12) -0.0086(13)
C9 0.0387(18) 0.041(2) 0.0294(16) -0.0110(15) -0.0018(13) -0.0141(15)
C10 0.0417(19) 0.070(3) 0.0425(19) -0.0105(18) 0.0120(15) -0.0070(18)
C11 0.071(2) 0.049(2) 0.050(2) -0.0258(18) 0.0088(17) -0.0350(19)
C12 0.054(2) 0.054(2) 0.052(2) -0.0251(19) -0.0084(17) -0.0205(18)
C13 0.055(2) 0.042(2) 0.051(2) -0.0146(17) -0.0041(16) -0.0236(17)
C14 0.076(3) 0.063(3) 0.058(2) -0.014(2) -0.022(2) -0.036(2)
C15 0.095(4) 0.067(3) 0.087(4) -0.013(3) -0.046(3) -0.003(3)
C16 0.097(4) 0.108(5) 0.100(4) -0.051(4) -0.043(3) 0.020(3)
C17 0.065(3) 0.097(4) 0.070(3) -0.044(3) -0.014(2) -0.010(3)
C18 0.0273(14) 0.0258(16) 0.0274(14) -0.0122(12) 0.0019(11) -0.0053(12)
C19 0.0301(16) 0.0297(17) 0.0289(15) -0.0135(13) 0.0021(12) 0.0005(13)
C20 0.055(2) 0.060(3) 0.0329(18) -0.0144(17) -0.0148(15) 0.0021(17)
C21 0.0298(15) 0.0330(18) 0.0265(15) -0.0140(13) -0.0009(11) -0.0063(13)
C22 0.0310(15) 0.0412(19) 0.0256(15) -0.0119(14) 0.0002(11) -0.0108(14)
C23 0.0375(18) 0.066(3) 0.0384(18) -0.0141(17) 0.0018(14) -0.0199(17)
C24 0.045(2) 0.089(3) 0.048(2) -0.011(2) 0.0038(17) -0.038(2)
C25 0.077(3) 0.071(3) 0.050(2) -0.003(2) 0.0015(19) -0.052(2)
C26 0.071(2) 0.039(2) 0.0417(19) -0.0072(16) -0.0028(17) -0.0281(18)
C27 0.0417(17) 0.0346(19) 0.0257(15) -0.0057(13) -0.0036(12) -0.0140(14)
C28 0.0307(16) 0.0357(18) 0.0364(16) -0.0167(14) 0.0055(12) -0.0028(13)
C29 0.0275(15) 0.0370(19) 0.0369(17) -0.0168(14) 0.0072(12) 0.0041(13)
C30 0.0399(18) 0.044(2) 0.0369(17) -0.0185(15) 0.0078(13) -0.0044(15)
C31 0.0386(18) 0.061(2) 0.045(2) -0.0304(18) -0.0003(15) 0.0013(16)
C32 0.068(2) 0.065(3) 0.036(2) -0.019(2) 0.0030(17) 0.008(2)
C33 0.093(3) 0.051(3) 0.038(2) -0.0087(18) 0.0154(19) -0.009(2)
C34 0.058(2) 0.045(2) 0.045(2) -0.0181(17) 0.0126(16) -0.0092(17)

loop_
_atom_type_symbol
_atom_type_description
_atom_type_scat_dispersion_real
_atom_type_scat_dispersion_imag
_atom_type_scat_source
C C 0.0033 0.0016 'International Tables Vol C Tables 4.2.6.8 and 6.1.1.4'
H H 0.0000 0.0000 'International Tables Vol C Tables 4.2.6.8 and 6.1.1.4'
N N 0.0061 0.0033 'International Tables Vol C Tables 4.2.6.8 and 6.1.1.4'
O O 0.0106 0.0060 'International Tables Vol C Tables 4.2.6.8 and 6.1.1.4'
S S 0.1246 0.1234 'International Tables Vol C Tables 4.2.6.8 and 6.1.1.4'
Cl Cl 0.1484 0.1585 'International Tables Vol C Tables 4.2.6.8 and 6.1.1.4'

loop_
_geom_angle_atom_site_label_1
_geom_angle_atom_site_label_2
_geom_angle_atom_site_label_3
_geom_angle
_geom_angle_site_symmetry_1
_geom_angle_site_symmetry_3
_geom_angle_publ_flag
O2 S1 O1 119.96(16) . . ?
O2 S1 N1 108.27(13) . . ?
O1 S1 N1 107.22(14) . . ?
O2 S1 C1 109.55(14) . . ?
O1 S1 C1 109.20(14) . . ?
N1 S1 C1 100.94(13) . . ?
O9 S2 O8 117.76(14) . . ?
O9 S2 N2 107.06(12) . . ?
O8 S2 N2 112.33(12) . . ?
O9 S2 C27 110.42(14) . . ?
O8 S2 C27 107.52(12) . . ?
N2 S2 C27 100.39(12) . . ?
C9 O4 C10 115.5(2) . . ?
C7 O5 C18 122.57(19) . . ?
C19 O7 C20 117.3(2) . . ?
C8 N1 C11 115.2(2) . . ?
C8 N1 S1 114.94(18) . . ?
C11 N1 S1 119.94(19) . . ?
C18 N2 C28 116.5(2) . . ?
C18 N2 S2 118.10(16) . . ?
C28 N2 S2 116.15(18) . . ?
C2 C1 C6 121.7(3) . . ?
C2 C1 S1 122.0(2) . . ?
C6 C1 S1 116.2(2) . . ?
C3 C2 C1 119.4(3) . . ?
C3 C2 H2 120.3 . . ?
C1 C2 H2 120.3 . . ?
C2 C3 C4 120.4(3) . . ?
C2 C3 H3 119.8 . . ?
C4 C3 H3 119.8 . . ?
C3 C4 C5 120.7(3) . . ?
C3 C4 H4 119.7 . . ?
C5 C4 H4 119.7 . . ?
C4 C5 C6 120.2(3) . . ?
C4 C5 H5 119.9 . . ?
C6 C5 H5 119.9 . . ?
C5 C6 C1 117.7(2) . . ?
C5 C6 C7 121.9(3) . . ?
C1 C6 C7 120.2(3) . . ?
C8 C7 O5 120.1(2) . . ?
C8 C7 C6 122.2(2) . . ?
O5 C7 C6 117.0(2) . . ?
C7 C8 N1 120.1(2) . . ?
C7 C8 C9 127.4(3) . . ?
N1 C8 C9 112.5(2) . . ?
O3 C9 O4 125.0(3) . . ?
O3 C9 C8 122.1(3) . . ?
O4 C9 C8 112.7(3) . . ?
O4 C10 H10A 109.5 . . ?
O4 C10 H10B 109.5 . . ?
H10A C10 H10B 109.5 . . ?
O4 C10 H10C 109.5 . . ?
H10A C10 H10C 109.5 . . ?
H10B C10 H10C 109.5 . . ?
N1 C11 C12 112.5(2) . . ?
N1 C11 H11A 109.1 . . ?
C12 C11 H11A 109.1 . . ?
N1 C11 H11B 109.1 . . ?
C12 C11 H11B 109.1 . . ?
H11A C11 H11B 107.8 . . ?
C13 C12 C17 118.9(4) . . ?
C13 C12 C11 121.2(3) . . ?
C17 C12 C11 119.8(3) . . ?
C12 C13 C14 120.3(4) . . ?
C12 C13 H13 119.9 . . ?
C14 C13 H13 119.9 . . ?
C15 C14 C13 121.1(4) . . ?
C15 C14 Cl1 119.3(4) . . ?
C13 C14 Cl1 119.6(4) . . ?
C16 C15 C14 118.7(5) . . ?
C16 C15 H15 120.6 . . ?
C14 C15 H15 120.6 . . ?
C15 C16 C17 121.3(5) . . ?
C15 C16 H16 119.4 . . ?
C17 C16 H16 119.4 . . ?
C16 C17 C12 119.7(4) . . ?
C16 C17 H17 120.1 . . ?
C12 C17 H17 120.1 . . ?
O5 C18 N2 106.9(2) . . ?
O5 C18 C21 112.61(19) . . ?
N2 C18 C21 114.9(2) . . ?
O5 C18 C19 110.8(2) . . ?
N2 C18 C19 106.8(2) . . ?
C21 C18 C19 104.8(2) . . ?
O6 C19 O7 127.2(3) . . ?
O6 C19 C18 124.4(2) . . ?
O7 C19 C18 108.4(2) . . ?
O7 C20 H20A 109.5 . . ?
O7 C20 H20B 109.5 . . ?
H20A C20 H20B 109.5 . . ?
O7 C20 H20C 109.5 . . ?
H20A C20 H20C 109.5 . . ?
H20B C20 H20C 109.5 . . ?
O10 C21 C22 122.7(2) . . ?
O10 C21 C18 116.7(2) . . ?
C22 C21 C18 120.6(2) . . ?
C23 C22 C27 118.9(3) . . ?
C23 C22 C21 118.8(3) . . ?
C27 C22 C21 122.2(2) . . ?
C22 C23 C24 119.1(3) . . ?
C22 C23 H23 120.4 . . ?
C24 C23 H23 120.4 . . ?
C25 C24 C23 120.7(3) . . ?
C25 C24 H24 119.7 . . ?
C23 C24 H24 119.7 . . ?
C24 C25 C26 121.1(3) . . ?
C24 C25 H25 119.4 . . ?
C26 C25 H25 119.4 . . ?
C25 C26 C27 118.5(3) . . ?
C25 C26 H26 120.8 . . ?
C27 C26 H26 120.8 . . ?
C26 C27 C22 121.7(3) . . ?
C26 C27 S2 118.0(3) . . ?
C22 C27 S2 120.2(2) . . ?
N2 C28 C29 112.2(2) . . ?
N2 C28 H28A 109.2 . . ?
C29 C28 H28A 109.2 . . ?
N2 C28 H28B 109.2 . . ?
C29 C28 H28B 109.2 . . ?
H28A C28 H28B 107.9 . . ?
C34 C29 C30 119.4(3) . . ?
C34 C29 C28 120.4(3) . . ?
C30 C29 C28 120.1(3) . . ?
C31 C30 C29 118.8(3) . . ?
C31 C30 H30 120.6 . . ?
C29 C30 H30 120.6 . . ?
C32 C31 C30 121.8(3) . . ?
C32 C31 Cl2 119.6(3) . . ?
C30 C31 Cl2 118.5(3) . . ?
C33 C32 C31 119.1(3) . . ?
C33 C32 H32 120.4 . . ?
C31 C32 H32 120.4 . . ?
C32 C33 C34 120.6(3) . . ?
C32 C33 H33 119.7 . . ?
C34 C33 H33 119.7 . . ?
C33 C34 C29 120.2(3) . . ?
C33 C34 H34 119.9 . . ?
C29 C34 H34 119.9 . . ?

loop_
_geom_bond_atom_site_label_1
_geom_bond_atom_site_label_2
_geom_bond_distance
_geom_bond_site_symmetry_2
_geom_bond_publ_flag
Cl1 C14 1.726(4) . ?
Cl2 C31 1.743(3) . ?
S1 O2 1.421(2) . ?
S1 O1 1.430(2) . ?
S1 N1 1.647(3) . ?
S1 C1 1.736(3) . ?
S2 O9 1.424(2) . ?
S2 O8 1.428(2) . ?
S2 N2 1.649(2) . ?
S2 C27 1.751(3) . ?
O3 C9 1.202(3) . ?
O4 C9 1.321(4) . ?
O4 C10 1.449(3) . ?
O5 C7 1.382(3) . ?
O5 C18 1.433(3) . ?
O6 C19 1.187(3) . ?
O7 C19 1.322(3) . ?
O7 C20 1.451(3) . ?
O10 C21 1.204(3) . ?
N1 C8 1.418(3) . ?
N1 C11 1.493(4) . ?
N2 C18 1.438(3) . ?
N2 C28 1.486(3) . ?
C1 C2 1.379(4) . ?
C1 C6 1.400(4) . ?
C2 C3 1.362(5) . ?
C2 H2 0.9300 . ?
C3 C4 1.376(5) . ?
C3 H3 0.9300 . ?
C4 C5 1.384(4) . ?
C4 H4 0.9300 . ?
C5 C6 1.389(4) . ?
C5 H5 0.9300 . ?
C6 C7 1.460(3) . ?
C7 C8 1.346(4) . ?
C8 C9 1.493(4) . ?
C10 H10A 0.9600 . ?
C10 H10B 0.9600 . ?
C10 H10C 0.9600 . ?
C11 C12 1.496(5) . ?
C11 H11A 0.9700 . ?
C11 H11B 0.9700 . ?
C12 C13 1.368(4) . ?
C12 C17 1.384(5) . ?
C13 C14 1.370(5) . ?
C13 H13 0.9300 . ?
C14 C15 1.367(6) . ?
C15 C16 1.356(7) . ?
C15 H15 0.9300 . ?
C16 C17 1.375(6) . ?
C16 H16 0.9300 . ?
C17 H17 0.9300 . ?
C18 C21 1.547(3) . ?
C18 C19 1.558(4) . ?
C20 H20A 0.9600 . ?
C20 H20B 0.9600 . ?
C20 H20C 0.9600 . ?
C21 C22 1.474(4) . ?
C22 C23 1.384(4) . ?
C22 C27 1.386(4) . ?
C23 C24 1.394(4) . ?
C23 H23 0.9300 . ?
C24 C25 1.360(5) . ?
C24 H24 0.9300 . ?
C25 C26 1.373(5) . ?
C25 H25 0.9300 . ?
C26 C27 1.379(4) . ?
C26 H26 0.9300 . ?
C28 C29 1.505(4) . ?
C28 H28A 0.9700 . ?
C28 H28B 0.9700 . ?
C29 C34 1.386(4) . ?
C29 C30 1.389(4) . ?
C30 C31 1.378(4) . ?
C30 H30 0.9300 . ?
C31 C32 1.373(5) . ?
C32 C33 1.364(5) . ?
C32 H32 0.9300 . ?
C33 C34 1.381(4) . ?
C33 H33 0.9300 . ?
C34 H34 0.9300 . ?

loop_
_geom_hbond_atom_site_label_D
_geom_hbond_atom_site_label_H
_geom_hbond_atom_site_label_A
_geom_hbond_distance_DH
_geom_hbond_distance_HA
_geom_hbond_distance_DA
_geom_hbond_angle_DHA
_geom_hbond_site_symmetry_A
_geom_hbond_publ_flag
C10 H10A O3 0.96 2.47 3.317(4) 146.4 2_665 yes
C15 H15 O8 0.93 2.62 3.549(5) 174.6 2_656 yes
C20 H20A O6 0.96 2.47 3.410(4) 165.3 2_565 yes
C26 H26 O1 0.93 2.44 3.235(4) 143.7 1_545 yes

loop_
_geom_torsion_atom_site_label_1
_geom_torsion_atom_site_label_2
_geom_torsion_atom_site_label_3
_geom_torsion_atom_site_label_4
_geom_torsion
_geom_torsion_site_symmetry_1
_geom_torsion_site_symmetry_2
_geom_torsion_site_symmetry_3
_geom_torsion_site_symmetry_4
_geom_torsion_publ_flag
O2 S1 N1 C8 -61.1(2) . . . . ?
O1 S1 N1 C8 168.1(2) . . . . ?
C1 S1 N1 C8 53.9(2) . . . . ?
O2 S1 N1 C11 154.9(2) . . . . ?
O1 S1 N1 C11 24.1(3) . . . . ?
C1 S1 N1 C11 -90.1(2) . . . . ?
O9 S2 N2 C18 170.85(18) . . . . ?
O8 S2 N2 C18 -58.4(2) . . . . ?
C27 S2 N2 C18 55.6(2) . . . . ?
O9 S2 N2 C28 -43.4(2) . . . . ?
O8 S2 N2 C28 87.3(2) . . . . ?
C27 S2 N2 C28 -158.75(18) . . . . ?
O2 S1 C1 C2 -107.2(3) . . . . ?
O1 S1 C1 C2 26.1(3) . . . . ?
N1 S1 C1 C2 138.8(3) . . . . ?
O2 S1 C1 C6 76.7(2) . . . . ?
O1 S1 C1 C6 -150.1(2) . . . . ?
N1 S1 C1 C6 -37.4(2) . . . . ?
C6 C1 C2 C3 -0.5(5) . . . . ?
S1 C1 C2 C3 -176.4(2) . . . . ?
C1 C2 C3 C4 -0.1(5) . . . . ?
C2 C3 C4 C5 0.0(5) . . . . ?
C3 C4 C5 C6 0.6(5) . . . . ?
C4 C5 C6 C1 -1.1(4) . . . . ?
C4 C5 C6 C7 173.9(3) . . . . ?
C2 C1 C6 C5 1.0(4) . . . . ?
S1 C1 C6 C5 177.2(2) . . . . ?
C2 C1 C6 C7 -174.0(3) . . . . ?
S1 C1 C6 C7 2.2(3) . . . . ?
C18 O5 C7 C8 -108.1(3) . . . . ?
C18 O5 C7 C6 81.9(3) . . . . ?
C5 C6 C7 C8 -148.2(3) . . . . ?
C1 C6 C7 C8 26.6(4) . . . . ?
C5 C6 C7 O5 21.6(4) . . . . ?
C1 C6 C7 O5 -163.5(2) . . . . ?
O5 C7 C8 N1 -178.9(2) . . . . ?
C6 C7 C8 N1 -9.4(4) . . . . ?
O5 C7 C8 C9 -1.3(4) . . . . ?
C6 C7 C8 C9 168.2(3) . . . . ?
C11 N1 C8 C7 110.8(3) . . . . ?
S1 N1 C8 C7 -35.0(3) . . . . ?
C11 N1 C8 C9 -67.2(3) . . . . ?
S1 N1 C8 C9 147.1(2) . . . . ?
C10 O4 C9 O3 -5.9(4) . . . . ?
C10 O4 C9 C8 179.0(2) . . . . ?
C7 C8 C9 O3 151.0(3) . . . . ?
N1 C8 C9 O3 -31.3(4) . . . . ?
C7 C8 C9 O4 -33.8(4) . . . . ?
N1 C8 C9 O4 144.0(2) . . . . ?
C8 N1 C11 C12 -61.5(3) . . . . ?
S1 N1 C11 C12 82.4(3) . . . . ?
N1 C11 C12 C13 -87.8(3) . . . . ?
N1 C11 C12 C17 88.0(4) . . . . ?
C17 C12 C13 C14 -1.3(5) . . . . ?
C11 C12 C13 C14 174.6(3) . . . . ?
C12 C13 C14 C15 -0.3(5) . . . . ?
C12 C13 C14 Cl1 -179.7(2) . . . . ?
C13 C14 C15 C16 1.5(6) . . . . ?
Cl1 C14 C15 C16 -179.1(3) . . . . ?
C14 C15 C16 C17 -1.1(7) . . . . ?
C15 C16 C17 C12 -0.5(7) . . . . ?
C13 C12 C17 C16 1.7(5) . . . . ?
C11 C12 C17 C16 -174.2(4) . . . . ?
C7 O5 C18 N2 -171.6(2) . . . . ?
C7 O5 C18 C21 -44.5(3) . . . . ?
C7 O5 C18 C19 72.5(3) . . . . ?
C28 N2 C18 O5 -65.0(3) . . . . ?
S2 N2 C18 O5 80.6(2) . . . . ?
C28 N2 C18 C21 169.3(2) . . . . ?
S2 N2 C18 C21 -45.1(3) . . . . ?
C28 N2 C18 C19 53.6(3) . . . . ?
S2 N2 C18 C19 -160.87(16) . . . . ?
C20 O7 C19 O6 4.6(4) . . . . ?
C20 O7 C19 C18 -174.5(2) . . . . ?
O5 C18 C19 O6 5.3(4) . . . . ?
N2 C18 C19 O6 -110.7(3) . . . . ?
C21 C18 C19 O6 127.0(3) . . . . ?
O5 C18 C19 O7 -175.6(2) . . . . ?
N2 C18 C19 O7 68.4(2) . . . . ?
C21 C18 C19 O7 -53.9(3) . . . . ?
O5 C18 C21 O10 67.0(3) . . . . ?
N2 C18 C21 O10 -170.3(2) . . . . ?
C19 C18 C21 O10 -53.5(3) . . . . ?
O5 C18 C21 C22 -115.3(3) . . . . ?
N2 C18 C21 C22 7.3(3) . . . . ?
C19 C18 C21 C22 124.2(2) . . . . ?
O10 C21 C22 C23 11.0(4) . . . . ?
C18 C21 C22 C23 -166.5(2) . . . . ?
O10 C21 C22 C27 -170.9(3) . . . . ?
C18 C21 C22 C27 11.6(4) . . . . ?
C27 C22 C23 C24 0.6(4) . . . . ?
C21 C22 C23 C24 178.8(3) . . . . ?
C22 C23 C24 C25 -1.1(5) . . . . ?
C23 C24 C25 C26 0.6(5) . . . . ?
C24 C25 C26 C27 0.4(5) . . . . ?
C25 C26 C27 C22 -1.0(4) . . . . ?
C25 C26 C27 S2 175.1(2) . . . . ?
C23 C22 C27 C26 0.5(4) . . . . ?
C21 C22 C27 C26 -177.7(3) . . . . ?
C23 C22 C27 S2 -175.5(2) . . . . ?
C21 C22 C27 S2 6.3(4) . . . . ?
O9 S2 C27 C26 35.6(3) . . . . ?
O8 S2 C27 C26 -94.1(2) . . . . ?
N2 S2 C27 C26 148.3(2) . . . . ?
O9 S2 C27 C22 -148.3(2) . . . . ?
O8 S2 C27 C22 82.0(2) . . . . ?
N2 S2 C27 C22 -35.5(2) . . . . ?
C18 N2 C28 C29 -95.6(3) . . . . ?
S2 N2 C28 C29 118.1(2) . . . . ?
N2 C28 C29 C34 129.0(3) . . . . ?
N2 C28 C29 C30 -52.8(4) . . . . ?
C34 C29 C30 C31 -1.3(4) . . . . ?
C28 C29 C30 C31 -179.5(3) . . . . ?
C29 C30 C31 C32 0.6(5) . . . . ?
C29 C30 C31 Cl2 178.3(2) . . . . ?
C30 C31 C32 C33 0.4(5) . . . . ?
Cl2 C31 C32 C33 -177.3(3) . . . . ?
C31 C32 C33 C34 -0.7(6) . . . . ?
C32 C33 C34 C29 -0.1(5) . . . . ?
C30 C29 C34 C33 1.1(5) . . . . ?
C28 C29 C34 C33 179.3(3) . . . . ?
